data_4079272
loop_
_publ_author_name
'Lei, Hao'
'Royer, Aaron M.'
'Rauchfuss, Thomas B.'
'Gray, Danielle'

_publ_contact_author
; 
Danielle L. Gray 
University of Illinois 
School of Chemical Sciences, Box 59-1 
505 South Mathews Avenue 
Urbana, Illinois  61801 
USA 
;
_publ_section_title
;
 C2-Symmetric Iron(II) Diphosphine--Dialkoxide Dicarbonyl and Related
 Complexes
;
_journal_issue 17
_journal_name_full Organometallics
_journal_page_first 6408
_journal_paper_doi 10.1021/om300631a
_journal_volume 31
_journal_year 2012
_chemical_formula_moiety 'C40 H30 B2 F6 Fe O4 P2, 2(C D2 Cl2)'
_chemical_formula_sum 'C42 H28 B2 Cl4 D6 F6 Fe O4 P2'
_chemical_formula_weight 1003.94
_chemical_name_systematic
; 
? 
;
_space_group_IT_number 2
_symmetry_cell_setting triclinic
_symmetry_space_group_name_Hall '-P 1'
_symmetry_space_group_name_H-M 'P -1'
_atom_sites_solution_hydrogens geom
_atom_sites_solution_primary direct
_atom_sites_solution_secondary difmap
_audit_creation_method SHELXL-97
_audit_update_record
; 
? 
;
_cell_angle_alpha 67.817(3)
_cell_angle_beta 76.915(4)
_cell_angle_gamma 83.142(4)
_cell_formula_units_Z 2
_cell_length_a 11.9085(8)
_cell_length_b 12.9178(9)
_cell_length_c 15.5436(10)
_cell_measurement_reflns_used 9894
_cell_measurement_temperature 193(2)
_cell_measurement_theta_max 25.78
_cell_measurement_theta_min 2.40
_cell_volume 2155.1(3)
_computing_cell_refinement 'SAINT V7.23A (Bruker, 2005)'
_computing_data_collection 'APEX2 V2.0-1 (Bruker, 2004)'
_computing_data_reduction
; 
SAINT V7.23A, XPREP V2005/2, SADABS V2007/4, TWINABS V2007/5 
(Bruker, 2005 & 2007) 
;
_computing_molecular_graphics
; 
SHELXTL V6.12 (Bruker, 2005), CrystalMaker v2.1.3 (CrystalMaker, 1994) 
;
_computing_publication_material 'XCIF V6.12 (Bruker, 2005)'
_computing_structure_refinement 'SHELXTL V6.12 (Bruker, 2005)'
_computing_structure_solution 'SHELXTL V6.12 (Bruker, 2005)'
_diffrn_ambient_temperature 193(2)
_diffrn_measured_fraction_theta_full 0.981
_diffrn_measured_fraction_theta_max 0.981
_diffrn_measurement_device 'Bruker Kappa/ApexII CCD'
_diffrn_measurement_method 'profile data from \f and \w scans'
_diffrn_radiation_monochromator graphite
_diffrn_radiation_source 'fine-focus sealed tube'
_diffrn_radiation_type MoK\a
_diffrn_radiation_wavelength 0.71073
_diffrn_radiation_wavelength_id ba01las
_diffrn_reflns_av_R_equivalents 0.0447
_diffrn_reflns_av_sigmaI/netI 0.0403
_diffrn_reflns_limit_h_max 14
_diffrn_reflns_limit_h_min -14
_diffrn_reflns_limit_k_max 15
_diffrn_reflns_limit_k_min -11
_diffrn_reflns_limit_l_max 18
_diffrn_reflns_limit_l_min -16
_diffrn_reflns_number 30332
_diffrn_reflns_theta_full 25.52
_diffrn_reflns_theta_max 25.52
_diffrn_reflns_theta_min 1.44
_exptl_absorpt_coefficient_mu 0.740
_exptl_absorpt_correction_T_max 0.7913
_exptl_absorpt_correction_T_min 0.7224
_exptl_absorpt_correction_type integration
_exptl_absorpt_process_details 'SHELXTL/XPREP V2005/2 (Bruker, 2005)'
_exptl_crystal_colour orange
_exptl_crystal_density_diffrn 1.547
_exptl_crystal_density_method 'not measured'
_exptl_crystal_description block
_exptl_crystal_F_000 1012
_exptl_crystal_id ba01las
_exptl_crystal_preparation
; 
The data crystal was mounted using oil (Parantone-N, Exxon) to a 
0.3 mm cryo-loop (Hampton Research) with the (1 2 1) scattering 
planes roughly normal to the spindle axis. 
;
_exptl_crystal_size_max 0.577
_exptl_crystal_size_mid 0.573
_exptl_crystal_size_min 0.433
_refine_diff_density_max 1.455
_refine_diff_density_min -0.924
_refine_diff_density_rms 0.091
_refine_ls_extinction_method none
_refine_ls_goodness_of_fit_ref 1.070
_refine_ls_hydrogen_treatment noref
_refine_ls_matrix_type full
_refine_ls_number_parameters 579
_refine_ls_number_reflns 7896
_refine_ls_number_restraints 61
_refine_ls_restrained_S_all 1.146
_refine_ls_R_factor_all 0.0704
_refine_ls_R_factor_gt 0.0573
_refine_ls_shift/su_max 0.001
_refine_ls_shift/su_mean 0.000
_refine_ls_structure_factor_coef Fsqd
_refine_ls_weighting_details 'calc w=1/[\s^2^(Fo^2^)+(0.0766P)^2^+5.5832P] where P=(Fo^2^+2Fc^2^)/3'
_refine_ls_weighting_scheme calc
_refine_ls_wR_factor_gt 0.1561
_refine_ls_wR_factor_ref 0.1669
_reflns_number_gt 6431
_reflns_number_total 7896
_reflns_threshold_expression >2sigma(I)
_cod_data_source_file om300631a_si_002.cif
_cod_data_source_block ba01las
_cod_depositor_comments
;
The following automatic conversions were performed:

'_symmetry_cell_setting' value 'Triclinic' changed to 'triclinic'
according to /home/saulius/struct/CIF-dictionaries/cif_core.dic
dictionary named 'cif_core.dic' version 2.4.2 from 2011-04-26.

Automatic conversion script
Id: cif_fix_values 1891 2012-01-12 08:04:46Z andrius 
;
_cod_original_sg_symbol_H-M 'P-1   '
_cod_database_code 4079272

loop_
_symmetry_equiv_pos_as_xyz
'x, y, z'
'-x, -y, -z'

loop_
_atom_site_label
_atom_site_type_symbol
_atom_site_fract_x
_atom_site_fract_y
_atom_site_fract_z
_atom_site_U_iso_or_equiv
_atom_site_adp_type
_atom_site_occupancy
_atom_site_symmetry_multiplicity
_atom_site_calc_flag
_atom_site_refinement_flags
_atom_site_disorder_assembly
_atom_site_disorder_group
Fe1 Fe 0.77388(4) 0.61248(4) 0.16947(4) 0.01823(16) Uani 1 1 d . . .
P1 P 0.65661(8) 0.76205(8) 0.09808(7) 0.0207(2) Uani 1 1 d . . .
P2 P 0.87740(8) 0.46548(8) 0.26099(7) 0.0201(2) Uani 1 1 d . . .
F1 F 0.9343(2) 0.8019(2) 0.1688(2) 0.0427(7) Uani 1 1 d . . .
F2 F 0.7989(2) 0.8764(2) 0.2603(2) 0.0424(7) Uani 1 1 d . . .
F3 F 0.9043(3) 0.7226(2) 0.3292(2) 0.0479(7) Uani 1 1 d . . .
F4 F 0.4510(2) 0.5385(2) 0.27594(19) 0.0365(6) Uani 1 1 d . . .
F5 F 0.5297(2) 0.3841(2) 0.37534(19) 0.0382(6) Uani 1 1 d . . .
F6 F 0.5782(2) 0.4266(2) 0.21474(19) 0.0370(6) Uani 1 1 d . . .
B1 B 0.8542(4) 0.7801(4) 0.2517(4) 0.0280(10) Uani 1 1 d . . .
B2 B 0.5479(4) 0.4683(4) 0.2866(4) 0.0268(10) Uani 1 1 d . . .
O1 O 0.7554(3) 0.5017(3) 0.0415(2) 0.0372(7) Uani 1 1 d . . .
O2 O 0.9845(3) 0.6890(3) 0.0309(2) 0.0368(7) Uani 1 1 d . . .
O3 O 0.7664(2) 0.7077(2) 0.24744(18) 0.0217(6) Uani 1 1 d . . .
O4 O 0.6484(2) 0.5347(2) 0.27928(18) 0.0208(6) Uani 1 1 d . . .
C1 C 0.7594(3) 0.5406(3) 0.0949(3) 0.0255(9) Uani 1 1 d . . .
C2 C 0.9016(4) 0.6654(3) 0.0855(3) 0.0251(8) Uani 1 1 d . . .
C3 C 0.5861(3) 0.7578(3) 0.0067(3) 0.0263(9) Uani 1 1 d . . .
C4 C 0.5237(4) 0.6648(4) 0.0254(3) 0.0330(10) Uani 1 1 d . . .
H4 H 0.5187 0.6047 0.0848 0.040 Uiso 1 1 calc R . .
C5 C 0.4690(4) 0.6596(4) -0.0425(4) 0.0381(11) Uani 1 1 d . . .
H5 H 0.4252 0.5965 -0.0290 0.046 Uiso 1 1 calc R . .
C6 C 0.4775(4) 0.7460(4) -0.1301(4) 0.0396(11) Uani 1 1 d . . .
H6 H 0.4417 0.7411 -0.1771 0.047 Uiso 1 1 calc R . .
C7 C 0.5384(4) 0.8390(4) -0.1487(3) 0.0382(11) Uani 1 1 d . . .
H7 H 0.5434 0.8989 -0.2082 0.046 Uiso 1 1 calc R . .
C8 C 0.5923(4) 0.8451(4) -0.0803(3) 0.0308(9) Uani 1 1 d . . .
H8 H 0.6338 0.9094 -0.0932 0.037 Uiso 1 1 calc R . .
C9 C 0.7294(3) 0.8942(3) 0.0440(3) 0.0247(8) Uani 1 1 d . . .
C10 C 0.8223(4) 0.9101(4) -0.0316(3) 0.0306(9) Uani 1 1 d . . .
H10 H 0.8472 0.8519 -0.0557 0.037 Uiso 1 1 calc R . .
C11 C 0.8792(4) 1.0106(4) -0.0724(3) 0.0363(10) Uani 1 1 d . . .
H11 H 0.9443 1.0201 -0.1226 0.044 Uiso 1 1 calc R . .
C12 C 0.8400(4) 1.0966(4) -0.0390(4) 0.0389(11) Uani 1 1 d . . .
H12 H 0.8782 1.1654 -0.0667 0.047 Uiso 1 1 calc R . .
C13 C 0.7454(4) 1.0824(4) 0.0344(4) 0.0371(10) Uani 1 1 d . . .
H13 H 0.7177 1.1423 0.0557 0.045 Uiso 1 1 calc R . .
C14 C 0.6910(4) 0.9818(3) 0.0768(3) 0.0301(9) Uani 1 1 d . . .
H14 H 0.6274 0.9720 0.1283 0.036 Uiso 1 1 calc R . .
C15 C 0.5404(3) 0.7812(3) 0.1900(3) 0.0237(8) Uani 1 1 d . . .
C16 C 0.5572(4) 0.7540(3) 0.2821(3) 0.0271(9) Uani 1 1 d . . .
C17 C 0.4672(4) 0.7761(4) 0.3493(3) 0.0359(10) Uani 1 1 d . . .
H17 H 0.4782 0.7593 0.4119 0.043 Uiso 1 1 calc R . .
C18 C 0.3626(4) 0.8224(4) 0.3251(4) 0.0414(12) Uani 1 1 d . . .
H18 H 0.3017 0.8357 0.3715 0.050 Uiso 1 1 calc R . .
C19 C 0.3462(4) 0.8493(4) 0.2338(4) 0.0392(11) Uani 1 1 d . . .
H19 H 0.2744 0.8814 0.2174 0.047 Uiso 1 1 calc R . .
C20 C 0.4346(4) 0.8294(4) 0.1663(3) 0.0317(9) Uani 1 1 d . . .
H20 H 0.4235 0.8485 0.1034 0.038 Uiso 1 1 calc R . .
C21 C 0.6629(3) 0.6909(3) 0.3193(3) 0.0248(8) Uani 1 1 d . . .
H21 H 0.6753 0.7147 0.3706 0.030 Uiso 1 1 calc R . .
C22 C 0.6450(3) 0.5657(3) 0.3596(3) 0.0223(8) Uani 1 1 d . . .
H22 H 0.5667 0.5511 0.4011 0.027 Uiso 1 1 calc R . .
C23 C 0.8413(3) 0.4618(3) 0.3821(3) 0.0228(8) Uani 1 1 d . . .
C24 C 0.7344(3) 0.5034(3) 0.4179(3) 0.0249(8) Uani 1 1 d . . .
C25 C 0.7101(4) 0.4936(4) 0.5126(3) 0.0324(10) Uani 1 1 d . . .
H25 H 0.6377 0.5210 0.5378 0.039 Uiso 1 1 calc R . .
C26 C 0.7888(4) 0.4451(4) 0.5704(3) 0.0370(10) Uani 1 1 d . . .
H26 H 0.7706 0.4401 0.6346 0.044 Uiso 1 1 calc R . .
C27 C 0.8946(4) 0.4035(4) 0.5352(3) 0.0350(10) Uani 1 1 d . . .
H27 H 0.9488 0.3692 0.5751 0.042 Uiso 1 1 calc R . .
C28 C 0.9205(4) 0.4123(4) 0.4412(3) 0.0306(9) Uani 1 1 d . . .
H28 H 0.9931 0.3843 0.4168 0.037 Uiso 1 1 calc R . .
C29 C 0.8356(3) 0.3313(3) 0.2680(3) 0.0253(8) Uani 1 1 d . . .
C30 C 0.7698(4) 0.2602(3) 0.3493(3) 0.0335(10) Uani 1 1 d . . .
H30 H 0.7468 0.2800 0.4039 0.040 Uiso 1 1 calc R . .
C31 C 0.7373(5) 0.1593(4) 0.3512(4) 0.0455(12) Uani 1 1 d . . .
H31 H 0.6912 0.1108 0.4069 0.055 Uiso 1 1 calc R . .
C32 C 0.7718(5) 0.1296(4) 0.2726(4) 0.0487(13) Uani 1 1 d . . .
H32 H 0.7498 0.0604 0.2744 0.058 Uiso 1 1 calc R . .
C33 C 0.8378(4) 0.1998(4) 0.1917(4) 0.0410(11) Uani 1 1 d . . .
H33 H 0.8621 0.1787 0.1379 0.049 Uiso 1 1 calc R . .
C34 C 0.8690(4) 0.3004(4) 0.1884(3) 0.0323(10) Uani 1 1 d . . .
H34 H 0.9135 0.3493 0.1318 0.039 Uiso 1 1 calc R . .
C35 C 1.0346(3) 0.4613(3) 0.2305(3) 0.0247(8) Uani 1 1 d . . .
C36 C 1.0978(4) 0.3651(4) 0.2265(4) 0.0368(10) Uani 1 1 d . . .
H36 H 1.0594 0.2987 0.2402 0.044 Uiso 1 1 calc R . .
C37 C 1.2183(4) 0.3664(5) 0.2023(4) 0.0447(12) Uani 1 1 d . . .
H37 H 1.2614 0.3010 0.1983 0.054 Uiso 1 1 calc R . .
C38 C 1.2747(4) 0.4608(5) 0.1842(4) 0.0407(11) Uani 1 1 d . . .
H38 H 1.3565 0.4607 0.1680 0.049 Uiso 1 1 calc R . .
C39 C 1.2124(4) 0.5561(4) 0.1894(3) 0.0359(10) Uani 1 1 d . . .
H39 H 1.2516 0.6216 0.1773 0.043 Uiso 1 1 calc R . .
C40 C 1.0926(4) 0.5567(4) 0.2123(3) 0.0296(9) Uani 1 1 d . . .
H40 H 1.0502 0.6228 0.2155 0.036 Uiso 1 1 calc R . .
C41 C 0.3695(10) 0.1871(8) 0.4028(8) 0.088(3) Uani 0.710(8) 1 d PDU A 1
D41A H 0.4375 0.2269 0.3991 0.105 Uiso 0.710(8) 1 calc PR A 1
D41B H 0.3424 0.2261 0.3424 0.105 Uiso 0.710(8) 1 calc PR A 1
Cl1 Cl 0.4193(5) 0.0525(4) 0.4051(3) 0.1261(18) Uani 0.710(8) 1 d PDU A 1
Cl2 Cl 0.2614(6) 0.2078(6) 0.4923(5) 0.157(2) Uani 0.710(8) 1 d PDU A 1
C41B C 0.4186(12) 0.122(2) 0.4379(13) 0.061(6) Uani 0.290(8) 1 d PDU A 2
D41C H 0.4600 0.1880 0.3907 0.073 Uiso 0.290(8) 1 calc PR A 2
D41D H 0.4752 0.0618 0.4644 0.073 Uiso 0.290(8) 1 calc PR A 2
Cl1B Cl 0.3233(12) 0.0750(10) 0.3896(8) 0.131(4) Uani 0.290(8) 1 d PDU A 2
Cl2B Cl 0.3193(10) 0.1549(7) 0.5277(6) 0.093(3) Uani 0.290(8) 1 d PDU A 2
C42 C 0.0043(8) 0.9539(8) 0.3750(7) 0.097(3) Uani 1 1 d U . .
D42A H -0.0163 0.9022 0.3481 0.116 Uiso 1 1 calc R . .
D42B H -0.0670 0.9953 0.3928 0.116 Uiso 1 1 calc R . .
Cl3 Cl 0.1033(2) 1.04854(18) 0.28945(15) 0.0950(7) Uani 1 1 d U . .
Cl4 Cl 0.0616(2) 0.87649(16) 0.47660(16) 0.0950(7) Uani 1 1 d U . .

loop_
_atom_site_aniso_label
_atom_site_aniso_U_11
_atom_site_aniso_U_22
_atom_site_aniso_U_33
_atom_site_aniso_U_23
_atom_site_aniso_U_13
_atom_site_aniso_U_12
Fe1 0.0172(3) 0.0195(3) 0.0186(3) -0.0074(2) -0.0031(2) -0.0024(2)
P1 0.0201(5) 0.0201(5) 0.0218(5) -0.0065(4) -0.0049(4) -0.0021(4)
P2 0.0183(5) 0.0211(5) 0.0212(5) -0.0081(4) -0.0038(4) -0.0011(4)
F1 0.0337(14) 0.0475(16) 0.0498(17) -0.0236(13) 0.0059(12) -0.0195(12)
F2 0.0455(16) 0.0291(13) 0.0619(18) -0.0257(13) -0.0128(14) -0.0014(11)
F3 0.0477(17) 0.0491(17) 0.0552(18) -0.0149(14) -0.0327(15) -0.0035(13)
F4 0.0223(12) 0.0426(15) 0.0477(16) -0.0180(12) -0.0099(11) -0.0012(10)
F5 0.0376(14) 0.0304(13) 0.0390(15) -0.0048(11) -0.0008(12) -0.0121(11)
F6 0.0367(14) 0.0398(14) 0.0438(15) -0.0249(12) -0.0036(12) -0.0121(11)
B1 0.025(2) 0.029(2) 0.034(3) -0.014(2) -0.006(2) -0.0071(19)
B2 0.022(2) 0.027(2) 0.035(3) -0.013(2) -0.0051(19) -0.0072(18)
O1 0.0445(19) 0.0430(18) 0.0349(17) -0.0229(15) -0.0133(15) -0.0015(15)
O2 0.0273(16) 0.0452(19) 0.0307(17) -0.0096(14) 0.0039(14) -0.0066(14)
O3 0.0213(13) 0.0244(13) 0.0223(14) -0.0112(11) -0.0028(11) -0.0049(11)
O4 0.0190(13) 0.0249(13) 0.0203(13) -0.0097(11) -0.0022(11) -0.0054(10)
C1 0.023(2) 0.025(2) 0.027(2) -0.0073(17) -0.0070(17) 0.0001(16)
C2 0.028(2) 0.025(2) 0.024(2) -0.0092(16) -0.0079(18) -0.0022(16)
C3 0.024(2) 0.026(2) 0.032(2) -0.0128(17) -0.0100(17) 0.0025(16)
C4 0.032(2) 0.029(2) 0.038(2) -0.0086(19) -0.014(2) -0.0016(18)
C5 0.036(2) 0.036(2) 0.054(3) -0.023(2) -0.020(2) -0.0015(19)
C6 0.041(3) 0.046(3) 0.049(3) -0.031(2) -0.025(2) 0.013(2)
C7 0.043(3) 0.039(3) 0.034(2) -0.013(2) -0.016(2) 0.008(2)
C8 0.035(2) 0.030(2) 0.031(2) -0.0117(18) -0.0121(19) 0.0012(18)
C9 0.023(2) 0.0221(19) 0.028(2) -0.0043(16) -0.0089(17) -0.0024(15)
C10 0.030(2) 0.026(2) 0.031(2) -0.0071(18) -0.0033(18) -0.0028(17)
C11 0.029(2) 0.036(2) 0.035(2) -0.004(2) -0.0018(19) -0.0085(19)
C12 0.037(3) 0.027(2) 0.050(3) -0.007(2) -0.011(2) -0.0114(19)
C13 0.038(3) 0.028(2) 0.049(3) -0.016(2) -0.011(2) -0.0028(19)
C14 0.029(2) 0.027(2) 0.036(2) -0.0120(18) -0.0079(18) -0.0034(17)
C15 0.0205(19) 0.0206(19) 0.029(2) -0.0096(16) -0.0006(16) -0.0022(15)
C16 0.026(2) 0.024(2) 0.031(2) -0.0115(17) -0.0039(17) -0.0007(16)
C17 0.035(2) 0.039(2) 0.032(2) -0.015(2) -0.0010(19) 0.006(2)
C18 0.031(2) 0.044(3) 0.044(3) -0.018(2) 0.002(2) 0.009(2)
C19 0.025(2) 0.039(3) 0.046(3) -0.011(2) -0.005(2) 0.0091(19)
C20 0.029(2) 0.028(2) 0.035(2) -0.0072(18) -0.0104(19) 0.0021(17)
C21 0.023(2) 0.028(2) 0.026(2) -0.0142(17) -0.0026(16) -0.0006(16)
C22 0.0209(19) 0.028(2) 0.0174(18) -0.0096(16) 0.0016(15) -0.0053(15)
C23 0.024(2) 0.0235(19) 0.0214(19) -0.0079(16) -0.0047(16) -0.0037(15)
C24 0.027(2) 0.026(2) 0.0198(19) -0.0066(16) -0.0020(16) -0.0058(16)
C25 0.031(2) 0.039(2) 0.026(2) -0.0125(19) -0.0024(18) -0.0027(19)
C26 0.044(3) 0.046(3) 0.022(2) -0.0105(19) -0.009(2) -0.004(2)
C27 0.037(2) 0.041(3) 0.027(2) -0.0069(19) -0.0134(19) -0.001(2)
C28 0.030(2) 0.030(2) 0.032(2) -0.0097(18) -0.0099(18) -0.0017(17)
C29 0.025(2) 0.0204(19) 0.032(2) -0.0095(17) -0.0097(17) 0.0013(15)
C30 0.033(2) 0.025(2) 0.040(3) -0.0096(19) -0.006(2) -0.0020(18)
C31 0.044(3) 0.029(2) 0.058(3) -0.008(2) -0.009(2) -0.008(2)
C32 0.053(3) 0.028(2) 0.078(4) -0.026(3) -0.029(3) 0.002(2)
C33 0.044(3) 0.037(3) 0.056(3) -0.030(2) -0.019(2) 0.006(2)
C34 0.032(2) 0.032(2) 0.038(2) -0.0181(19) -0.0115(19) 0.0043(18)
C35 0.0198(19) 0.031(2) 0.023(2) -0.0085(16) -0.0046(16) -0.0011(16)
C36 0.029(2) 0.034(2) 0.053(3) -0.022(2) -0.011(2) 0.0029(18)
C37 0.028(2) 0.052(3) 0.063(3) -0.033(3) -0.011(2) 0.010(2)
C38 0.022(2) 0.065(3) 0.041(3) -0.025(2) -0.008(2) -0.001(2)
C39 0.030(2) 0.044(3) 0.036(2) -0.015(2) -0.0066(19) -0.010(2)
C40 0.027(2) 0.032(2) 0.033(2) -0.0133(18) -0.0098(18) -0.0002(17)
C41 0.104(6) 0.085(5) 0.077(5) -0.032(4) -0.009(4) -0.023(4)
Cl1 0.154(4) 0.128(3) 0.071(2) -0.0101(19) -0.004(2) -0.033(2)
Cl2 0.169(4) 0.191(4) 0.144(4) -0.094(3) -0.010(3) -0.055(3)
C41B 0.051(7) 0.064(7) 0.068(7) -0.022(5) -0.014(5) -0.006(5)
Cl1B 0.152(7) 0.128(6) 0.127(6) -0.055(4) -0.023(4) -0.035(4)
Cl2B 0.135(5) 0.081(4) 0.077(4) -0.046(3) -0.007(3) -0.022(3)
C42 0.101(5) 0.097(4) 0.098(4) -0.038(4) -0.029(4) 0.003(4)
Cl3 0.1184(17) 0.0811(12) 0.0774(12) -0.0289(10) -0.0221(11) 0.0327(12)
Cl4 0.1133(16) 0.0634(11) 0.0902(14) -0.0186(10) -0.0185(12) 0.0301(11)

loop_
_atom_type_symbol
_atom_type_description
_atom_type_scat_dispersion_real
_atom_type_scat_dispersion_imag
_atom_type_scat_source
C C 0.0033 0.0016 'International Tables Vol C Tables 4.2.6.8 and 6.1.1.4'
D D 0.0000 0.0000 'International Tables Vol C Tables 4.2.6.8 and 6.1.1.4'
H H 0.0000 0.0000 'International Tables Vol C Tables 4.2.6.8 and 6.1.1.4'
B B 0.0013 0.0007 'International Tables Vol C Tables 4.2.6.8 and 6.1.1.4'
O O 0.0106 0.0060 'International Tables Vol C Tables 4.2.6.8 and 6.1.1.4'
F F 0.0171 0.0103 'International Tables Vol C Tables 4.2.6.8 and 6.1.1.4'
P P 0.1023 0.0942 'International Tables Vol C Tables 4.2.6.8 and 6.1.1.4'
Cl Cl 0.1484 0.1585 'International Tables Vol C Tables 4.2.6.8 and 6.1.1.4'
Fe Fe 0.3463 0.8444 'International Tables Vol C Tables 4.2.6.8 and 6.1.1.4'

loop_
_exptl_crystal_face_index_h
_exptl_crystal_face_index_k
_exptl_crystal_face_index_l
_exptl_crystal_face_perp_dist
0.00 0.00 1.00 0.1830
0.00 0.00 -1.00 0.2230
-1.00 0.00 2.00 0.2480
-1.00 -2.00 -1.00 0.2010
1.00 2.00 1.00 0.2720
0.00 1.00 -1.00 0.2530
1.00 0.00 2.00 0.2950
0.00 1.00 0.00 0.2210
0.00 -1.00 0.00 0.2700
1.00 0.00 0.00 0.2310
-1.00 0.00 0.00 0.3090
-1.00 1.00 1.00 0.3210
-1.00 3.00 2.00 0.2980
0.00 3.00 2.00 0.2970
-1.00 -3.00 -2.00 0.2200
2.00 -2.00 -1.00 0.2860
3.00 -2.00 -3.00 0.2330
2.00 0.00 -3.00 0.2120
2.00 3.00 0.00 0.2620
1.00 0.00 -3.00 0.1940
1.00 1.00 2.00 0.3220
-1.00 0.00 -1.00 0.2860
-3.00 3.00 -1.00 0.2560
-2.00 0.00 -1.00 0.2760
0.00 -1.00 -1.00 0.2270

loop_
_geom_angle_atom_site_label_1
_geom_angle_atom_site_label_2
_geom_angle_atom_site_label_3
_geom_angle
C2 Fe1 C1 85.59(18)
C2 Fe1 O3 98.20(15)
C1 Fe1 O3 170.55(15)
C2 Fe1 O4 169.77(15)
C1 Fe1 O4 96.95(15)
O3 Fe1 O4 80.84(10)
C2 Fe1 P2 91.34(13)
C1 Fe1 P2 93.37(13)
O3 Fe1 P2 95.18(8)
O4 Fe1 P2 78.64(8)
C2 Fe1 P1 94.54(13)
C1 Fe1 P1 92.77(13)
O3 Fe1 P1 78.35(8)
O4 Fe1 P1 95.23(8)
P2 Fe1 P1 171.81(4)
C9 P1 C15 104.82(18)
C9 P1 C3 104.33(19)
C15 P1 C3 105.46(19)
C9 P1 Fe1 113.15(13)
C15 P1 Fe1 107.99(13)
C3 P1 Fe1 119.88(13)
C29 P2 C23 105.12(19)
C29 P2 C35 105.20(19)
C23 P2 C35 105.55(18)
C29 P2 Fe1 111.67(13)
C23 P2 Fe1 108.62(13)
C35 P2 Fe1 119.63(14)
F1 B1 F2 111.9(4)
F1 B1 F3 111.1(4)
F2 B1 F3 109.8(4)
F1 B1 O3 106.2(3)
F2 B1 O3 108.7(3)
F3 B1 O3 109.1(3)
F6 B2 F4 110.9(4)
F6 B2 F5 112.1(4)
F4 B2 F5 109.9(4)
F6 B2 O4 106.5(3)
F4 B2 O4 109.1(3)
F5 B2 O4 108.2(3)
C21 O3 B1 115.9(3)
C21 O3 Fe1 111.8(2)
B1 O3 Fe1 131.8(2)
C22 O4 B2 115.3(3)
C22 O4 Fe1 111.6(2)
B2 O4 Fe1 132.1(2)
O1 C1 Fe1 174.3(4)
O2 C2 Fe1 173.1(4)
C8 C3 C4 119.4(4)
C8 C3 P1 121.8(3)
C4 C3 P1 118.8(3)
C5 C4 C3 120.0(4)
C5 C4 H4 120.0
C3 C4 H4 120.0
C4 C5 C6 120.5(4)
C4 C5 H5 119.8
C6 C5 H5 119.8
C7 C6 C5 119.7(4)
C7 C6 H6 120.1
C5 C6 H6 120.1
C6 C7 C8 119.9(4)
C6 C7 H7 120.0
C8 C7 H7 120.0
C3 C8 C7 120.5(4)
C3 C8 H8 119.8
C7 C8 H8 119.8
C10 C9 C14 119.2(4)
C10 C9 P1 120.4(3)
C14 C9 P1 120.4(3)
C9 C10 C11 120.6(4)
C9 C10 H10 119.7
C11 C10 H10 119.7
C12 C11 C10 119.5(4)
C12 C11 H11 120.3
C10 C11 H11 120.3
C13 C12 C11 120.2(4)
C13 C12 H12 119.9
C11 C12 H12 119.9
C14 C13 C12 120.5(4)
C14 C13 H13 119.8
C12 C13 H13 119.8
C13 C14 C9 120.1(4)
C13 C14 H14 120.0
C9 C14 H14 120.0
C16 C15 C20 119.9(4)
C16 C15 P1 121.0(3)
C20 C15 P1 119.1(3)
C15 C16 C17 119.0(4)
C15 C16 C21 124.9(4)
C17 C16 C21 115.9(4)
C18 C17 C16 120.5(4)
C18 C17 H17 119.8
C16 C17 H17 119.8
C19 C18 C17 120.4(4)
C19 C18 H18 119.8
C17 C18 H18 119.8
C18 C19 C20 119.8(4)
C18 C19 H19 120.1
C20 C19 H19 120.1
C19 C20 C15 120.5(4)
C19 C20 H20 119.8
C15 C20 H20 119.8
O3 C21 C16 113.6(3)
O3 C21 C22 105.8(3)
C16 C21 C22 110.1(3)
O3 C21 H21 109.1
C16 C21 H21 109.1
C22 C21 H21 109.1
O4 C22 C24 113.6(3)
O4 C22 C21 105.7(3)
C24 C22 C21 110.9(3)
O4 C22 H22 108.8
C24 C22 H22 108.8
C21 C22 H22 108.8
C28 C23 C24 119.7(4)
C28 C23 P2 118.9(3)
C24 C23 P2 121.4(3)
C25 C24 C23 118.5(4)
C25 C24 C22 116.7(4)
C23 C24 C22 124.7(3)
C26 C25 C24 121.5(4)
C26 C25 H25 119.3
C24 C25 H25 119.3
C25 C26 C27 120.1(4)
C25 C26 H26 120.0
C27 C26 H26 120.0
C28 C27 C26 119.4(4)
C28 C27 H27 120.3
C26 C27 H27 120.3
C27 C28 C23 120.8(4)
C27 C28 H28 119.6
C23 C28 H28 119.6
C30 C29 C34 119.2(4)
C30 C29 P2 121.6(3)
C34 C29 P2 119.2(3)
C29 C30 C31 119.9(5)
C29 C30 H30 120.1
C31 C30 H30 120.1
C32 C31 C30 120.3(5)
C32 C31 H31 119.9
C30 C31 H31 119.9
C33 C32 C31 120.1(5)
C33 C32 H32 120.0
C31 C32 H32 120.0
C32 C33 C34 120.3(5)
C32 C33 H33 119.9
C34 C33 H33 119.9
C33 C34 C29 120.3(4)
C33 C34 H34 119.9
C29 C34 H34 119.9
C40 C35 C36 119.2(4)
C40 C35 P2 118.9(3)
C36 C35 P2 121.9(3)
C35 C36 C37 119.7(4)
C35 C36 H36 120.1
C37 C36 H36 120.1
C38 C37 C36 120.7(4)
C38 C37 H37 119.7
C36 C37 H37 119.7
C37 C38 C39 119.9(4)
C37 C38 H38 120.1
C39 C38 H38 120.1
C38 C39 C40 120.2(4)
C38 C39 H39 119.9
C40 C39 H39 119.9
C35 C40 C39 120.3(4)
C35 C40 H40 119.9
C39 C40 H40 119.9
Cl2 C41 Cl1 121.9(7)
Cl2 C41 D41A 106.8
Cl1 C41 D41A 106.8
Cl2 C41 D41B 106.8
Cl1 C41 D41B 106.8
D41A C41 D41B 106.7
Cl1B C41B Cl2B 99.9(8)
Cl1B C41B D41C 111.8
Cl2B C41B D41C 111.8
Cl1B C41B D41D 111.8
Cl2B C41B D41D 111.8
D41C C41B D41D 109.5
Cl3 C42 Cl4 111.2(5)
Cl3 C42 D42A 109.4
Cl4 C42 D42A 109.4
Cl3 C42 D42B 109.4
Cl4 C42 D42B 109.4
D42A C42 D42B 108.0

loop_
_geom_bond_atom_site_label_1
_geom_bond_atom_site_label_2
_geom_bond_distance
Fe1 C2 1.777(4)
Fe1 C1 1.782(4)
Fe1 O3 2.011(3)
Fe1 O4 2.016(3)
Fe1 P2 2.3119(11)
Fe1 P1 2.3136(11)
P1 C9 1.820(4)
P1 C15 1.819(4)
P1 C3 1.827(4)
P2 C29 1.817(4)
P2 C23 1.817(4)
P2 C35 1.824(4)
F1 B1 1.372(6)
F2 B1 1.375(6)
F3 B1 1.379(6)
F4 B2 1.380(5)
F5 B2 1.386(6)
F6 B2 1.376(5)
B1 O3 1.511(5)
B2 O4 1.513(5)
O1 C1 1.133(5)
O2 C2 1.134(5)
O3 C21 1.439(5)
O4 C22 1.439(4)
C3 C8 1.388(6)
C3 C4 1.389(6)
C4 C5 1.385(6)
C4 H4 0.9500
C5 C6 1.389(7)
C5 H5 0.9500
C6 C7 1.379(7)
C6 H6 0.9500
C7 C8 1.391(6)
C7 H7 0.9500
C8 H8 0.9500
C9 C10 1.390(6)
C9 C14 1.397(6)
C10 C11 1.393(6)
C10 H10 0.9500
C11 C12 1.386(7)
C11 H11 0.9500
C12 C13 1.383(7)
C12 H12 0.9500
C13 C14 1.380(6)
C13 H13 0.9500
C14 H14 0.9500
C15 C16 1.394(6)
C15 C20 1.399(6)
C16 C17 1.403(6)
C16 C21 1.521(6)
C17 C18 1.384(7)
C17 H17 0.9500
C18 C19 1.383(7)
C18 H18 0.9500
C19 C20 1.384(6)
C19 H19 0.9500
C20 H20 0.9500
C21 C22 1.521(5)
C21 H21 1.0000
C22 C24 1.511(6)
C22 H22 1.0000
C23 C28 1.396(6)
C23 C24 1.400(6)
C24 C25 1.393(6)
C25 C26 1.377(6)
C25 H25 0.9500
C26 C27 1.387(7)
C26 H26 0.9500
C27 C28 1.386(6)
C27 H27 0.9500
C28 H28 0.9500
C29 C30 1.379(6)
C29 C34 1.401(6)
C30 C31 1.391(7)
C30 H30 0.9500
C31 C32 1.377(8)
C31 H31 0.9500
C32 C33 1.373(8)
C32 H32 0.9500
C33 C34 1.373(6)
C33 H33 0.9500
C34 H34 0.9500
C35 C40 1.388(6)
C35 C36 1.389(6)
C36 C37 1.399(7)
C36 H36 0.9500
C37 C38 1.366(7)
C37 H37 0.9500
C38 C39 1.379(7)
C38 H38 0.9500
C39 C40 1.391(6)
C39 H39 0.9500
C40 H40 0.9500
C41 Cl2 1.747(8)
C41 Cl1 1.758(8)
C41 D41A 0.9900
C41 D41B 0.9900
C41B Cl1B 1.762(10)
C41B Cl2B 1.766(10)
C41B D41C 0.9900
C41B D41D 0.9900
C42 Cl3 1.750(10)
C42 Cl4 1.759(9)
C42 D42A 0.9900
C42 D42B 0.9900
